data_4513944
loop_
_publ_author_name
'Metters, Owen J.'
'Flynn, Stephanie R.'
'Dowds, Christiana K.'
'Sparkes, Hazel A.'
'Manners, Ian'
'Wass, Duncan F.'

_publ_section_title
;
 Catalytic Dehydrocoupling of Amine--Boranes using Cationic
 Zirconium(IV)--Phosphine Frustrated Lewis Pairs
;
_journal_issue 10
_journal_name_full 'ACS Catalysis'
_journal_page_first 6601
_journal_paper_doi 10.1021/acscatal.6b02211
_journal_volume 6
_journal_year 2016
_chemical_formula_moiety 'C35 H59 B N O Zr, B C24 F20, 0.5(C6 H5 Cl)'
_chemical_formula_sum 'C62 H61.5 B2 Cl0.5 F20 N O Zr'
_chemical_formula_weight 1347.18
_chemical_name_systematic
;
 ?
;
_space_group_crystal_system triclinic
_space_group_IT_number 2
_space_group_name_Hall '-P 1'
_space_group_name_H-M_alt 'P -1'
_symmetry_space_group_name_Hall '-P 1'
_symmetry_space_group_name_H-M 'P -1'
_atom_sites_solution_hydrogens mixed
_atom_sites_solution_primary iterative
_audit_creation_date 2016-02-24
_audit_creation_method
;
Olex2 1.2
(compiled 2016.02.19 svn.r3266 for OlexSys, GUI svn.r5155)
;
_cell_angle_alpha 68.2519(9)
_cell_angle_beta 74.0118(10)
_cell_angle_gamma 72.1388(10)
_cell_formula_units_Z 2
_cell_length_a 10.8416(2)
_cell_length_b 16.5385(3)
_cell_length_c 18.9008(3)
_cell_measurement_reflns_used 9890
_cell_measurement_temperature 100(2)
_cell_measurement_theta_max 27.86
_cell_measurement_theta_min 2.33
_cell_volume 2945.45(9)
_computing_cell_refinement 'SAINT v8.34A (Bruker, 2013)'
_computing_data_reduction 'SAINT v8.34A (Bruker, 2013)'
_computing_molecular_graphics 'Olex2 (Dolomanov et al., 2009)'
_computing_publication_material 'Olex2 (Dolomanov et al., 2009)'
_computing_structure_refinement 'ShelXL (Sheldrick, 2015)'
_computing_structure_solution
;
Superflip (Palatinus & Chapuis, 2007;Palatinus & van der Lee, 2008;
Palatinus et al., 2012)
;
_diffrn_ambient_temperature 100(2)
_diffrn_detector 'Bruker area detector'
_diffrn_detector_type 'CCD area detector'
_diffrn_measured_fraction_theta_full 1.000
_diffrn_measured_fraction_theta_max 0.998
_diffrn_measurement_device 'Bruker Apex II kappa CCD area detector'
_diffrn_measurement_device_type 'Bruker Apex II kappa CCD area detector'
_diffrn_measurement_method '\f and \w scans'
_diffrn_radiation_monochromator graphite
_diffrn_radiation_type MoK\a
_diffrn_radiation_wavelength 0.71073
_diffrn_reflns_av_R_equivalents 0.0304
_diffrn_reflns_av_unetI/netI 0.0285
_diffrn_reflns_Laue_measured_fraction_full 1.000
_diffrn_reflns_Laue_measured_fraction_max 0.998
_diffrn_reflns_limit_h_max 14
_diffrn_reflns_limit_h_min -14
_diffrn_reflns_limit_k_max 21
_diffrn_reflns_limit_k_min -21
_diffrn_reflns_limit_l_max 24
_diffrn_reflns_limit_l_min -24
_diffrn_reflns_number 54910
_diffrn_reflns_point_group_measured_fraction_full 1.000
_diffrn_reflns_point_group_measured_fraction_max 0.998
_diffrn_reflns_theta_full 26.000
_diffrn_reflns_theta_max 27.933
_diffrn_reflns_theta_min 1.497
_diffrn_source 'fine-focus sealed tube'
_diffrn_standards_number 0
_exptl_absorpt_coefficient_mu 0.316
_exptl_absorpt_correction_T_max 0.7456
_exptl_absorpt_correction_T_min 0.7052
_exptl_absorpt_correction_type multi-scan
_exptl_absorpt_process_details
;
SADABS-2014/4 (Bruker,2014/4) was used for absorption correction.
wR2(int) was 0.0462 before and 0.0409 after correction.
The Ratio of minimum to maximum transmission is 0.9458.
The \l/2 correction factor is 0.00150.
;
_exptl_crystal_colour yellow
_exptl_crystal_colour_primary yellow
_exptl_crystal_density_diffrn 1.519
_exptl_crystal_description block
_exptl_crystal_F_000 1374
_exptl_crystal_size_max 0.57
_exptl_crystal_size_mid 0.38
_exptl_crystal_size_min 0.2
_refine_diff_density_max 1.150
_refine_diff_density_min -0.782
_refine_diff_density_rms 0.062
_refine_ls_extinction_method none
_refine_ls_goodness_of_fit_ref 1.028
_refine_ls_hydrogen_treatment mixed
_refine_ls_matrix_type full
_refine_ls_number_parameters 979
_refine_ls_number_reflns 14101
_refine_ls_number_restraints 492
_refine_ls_restrained_S_all 1.038
_refine_ls_R_factor_all 0.0439
_refine_ls_R_factor_gt 0.0362
_refine_ls_shift/su_max 0.002
_refine_ls_shift/su_mean 0.000
_refine_ls_structure_factor_coef Fsqd
_refine_ls_weighting_details 'w=1/[\s^2^(Fo^2^)+(0.0420P)^2^+2.3678P] where P=(Fo^2^+2Fc^2^)/3'
_refine_ls_weighting_scheme calc
_refine_ls_wR_factor_gt 0.0877
_refine_ls_wR_factor_ref 0.0925
_reflns_Friedel_coverage 0.000
_reflns_number_gt 12266
_reflns_number_total 14101
_reflns_threshold_expression 'I > 2\s(I)'
_cod_data_source_file cs6b02211_si_002.cif
_cod_data_source_block 21
_cod_depositor_comments 'Adding full bibliography for 4513943--4513945.cif.'
_cod_original_formula_sum 'C62 H61.50 B2 Cl0.50 F20 N O Zr'
_cod_database_code 4513944
_shelxl_version_number 2013-4
_shelx_space_group_comment
;
The symmetry employed for this shelxl refinement is uniquely defined
by the following loop, which should always be used as a source of
symmetry information in preference to the above space-group names.
They are only intended as comments.
;
_olex2_refinement_description
;
1. Fixed Uiso
 At 1.2 times of:
  All C(H) groups
 At 1.5 times of:
  All C(H,H,H) groups
2. Uiso/Uaniso restraints and constraints
C63 \\sim C62 \\sim C61 \\sim C60 \\sim C65 \\sim C64: within 2A with sigma of
0.003 and sigma for terminal atoms of 0.006
C48 \\sim C53 \\sim C53A \\sim C51 \\sim C52 \\sim C52A \\sim C51A \\sim C50
\\sim C50A \\sim C49 \\sim C49A \\sim C48A: within 2A with sigma of 0.003 and
sigma for terminal atoms of 0.006
F15 \\sim F15A \\sim F14 \\sim F14A \\sim F13A \\sim F13 \\sim F12A \\sim F12
\\sim F11A \\sim F11: within 2A with sigma of 0.003 and sigma for terminal
atoms of 0.006
C49A \\sim C49 \\sim F11A \\sim F11: within 2A with sigma of 0.003 and sigma
for terminal atoms of 0.006
C56A \\sim C56 \\sim C57A \\sim C57 \\sim C58A \\sim C58 \\sim C59A \\sim C59
\\sim C54A \\sim C54 \\sim C55A \\sim C55: within 2A with sigma of 0.003 and
sigma for terminal atoms of 0.006
F20A \\sim F20 \\sim F19A \\sim F19 \\sim F18 \\sim F18A \\sim F17 \\sim F17A
\\sim F16 \\sim F16A: within 2A with sigma of 0.003 and sigma for terminal
atoms of 0.006
Uanis(C48) = Uanis(C48A)
Uanis(C54) = Uanis(C54A)
3. Others
 Fixed Sof: F11(0.59824) F20(0.59824) F16(0.59824) F18(0.59824) F15(0.59824)
 F14(0.59824) F19(0.59824) F13(0.59824) F17(0.59824) F12(0.59824) C48(0.59824)
 C49(0.59824) C50(0.59824) C51(0.59824) C52(0.59824) C53(0.59824) C54(0.59824)
 C59(0.59824) C58(0.59824) C57(0.59824) C56(0.59824) C55(0.59824) Cl1(0.5)
 C60(0.5) C61(0.5) H61(0.5) C62(0.5) H62(0.5) C63(0.5) H63(0.5) C64(0.5)
 H64(0.5) C65(0.5) H65(0.5) C54A(0.40176) C59A(0.40176) C58A(0.40176)
 C57A(0.40176) C56A(0.40176) C55A(0.40176) F20A(0.40176) F19A(0.40176)
 F18A(0.40176) F17A(0.40176) F16A(0.40176) C48A(0.40176) C53A(0.40176)
 C52A(0.40176) C51A(0.40176) C50A(0.40176) C49A(0.40176) F15A(0.40176)
 F14A(0.40176) F13A(0.40176) F12A(0.40176) F11A(0.40176)
4.a Ternary CH refined with riding coordinates:
 C24(H24), C21(H21)
4.b Aromatic/amide H refined with riding coordinates:
 C29(H29), C31(H31), C61(H61), C62(H62), C63(H63), C64(H64), C65(H65)
4.c Fitted hexagon refined as free rotating group:
 C48(C49,C50,C51,C52,C53), C54(C59,C58,C57,C56,C55), C60(C61,C62,C63,C64,C65),
 C54A(C59A,C58A,C57A,C56A,C55A), C48A(C53A,C52A,C51A,C50A,C49A)
4.d Idealised Me refined as rotating group:
 C6(H6A,H6B,H6C), C20(H20A,H20B,H20C), C33(H33A,H33B,H33C), C7(H7A,H7B,H7C),
 C35(H35A,H35B,H35C), C9(H9A,H9B,H9C), C19(H19A,H19B,H19C), C17(H17A,H17B,H17C),
  C26(H26A,H26B,H26C), C8(H8A,H8B,H8C), C10(H10A,H10B,H10C), C23(H23A,H23B,
 H23C), C22(H22A,H22B,H22C), C16(H16A,H16B,H16C), C18(H18A,H18B,H18C), C34(H34A,
 H34B,H34C), C25(H25A,H25B,H25C)
;
_olex2_submission_special_instructions 'No special instructions were received'

loop_
_space_group_symop_operation_xyz
'x, y, z'
'-x, -y, -z'

loop_
_atom_site_label
_atom_site_type_symbol
_atom_site_fract_x
_atom_site_fract_y
_atom_site_fract_z
_atom_site_U_iso_or_equiv
_atom_site_adp_type
_atom_site_occupancy
_atom_site_site_symmetry_order
_atom_site_calc_flag
_atom_site_refinement_flags_posn
_atom_site_refinement_flags_adp
_atom_site_refinement_flags_occupancy
_atom_site_disorder_assembly
_atom_site_disorder_group
Zr1 Zr 0.97860(2) 0.69358(2) 0.67839(2) 0.01329(5) Uani 1 1 d . . . . .
F1 F 0.56207(11) 0.23491(7) 1.08003(6) 0.0234(2) Uani 1 1 d . . . . .
F5 F 0.68657(11) 0.06619(7) 0.90572(7) 0.0249(2) Uani 1 1 d . . . . .
F6 F 0.50044(12) 0.43788(7) 0.84236(7) 0.0271(2) Uani 1 1 d . . . . .
F10 F 0.81190(11) 0.25356(7) 1.00327(7) 0.0247(2) Uani 1 1 d . . . . .
O1 O 0.88621(12) 0.75858(8) 0.58973(7) 0.0192(3) Uani 1 1 d . . . . .
F8 F 0.67532(13) 0.56056(8) 0.96759(7) 0.0325(3) Uani 1 1 d . . . . .
F4 F 0.65065(12) -0.07924(7) 1.02462(8) 0.0327(3) Uani 1 1 d . . . . .
F11 F 0.3866(11) 0.3026(6) 0.9725(5) 0.0221(11) Uani 0.5982 1 d . U P A 1
F20 F 0.8984(10) 0.0870(5) 0.9610(3) 0.0190(9) Uani 0.5982 1 d . U P B 1
F7 F 0.51571(12) 0.57772(7) 0.87133(7) 0.0304(3) Uani 1 1 d . . . . .
F2 F 0.52492(12) 0.08937(8) 1.19631(7) 0.0320(3) Uani 1 1 d . . . . .
F16 F 0.7592(7) 0.3432(5) 0.7537(5) 0.0258(10) Uani 0.5982 1 d . U P B 1
F9 F 0.82358(13) 0.39602(9) 1.03248(8) 0.0362(3) Uani 1 1 d . . . . .
F3 F 0.56796(13) -0.06899(8) 1.17215(8) 0.0367(3) Uani 1 1 d . . . . .
F18 F 1.1831(5) 0.1610(3) 0.7233(3) 0.0469(11) Uani 0.5982 1 d . U P B 1
F15 F 0.6489(7) 0.2165(7) 0.7553(7) 0.0271(12) Uani 0.5982 1 d . U P A 1
F14 F 0.4344(6) 0.2355(5) 0.7046(4) 0.0418(12) Uani 0.5982 1 d . U P A 1
F19 F 1.1315(6) 0.0576(3) 0.8726(3) 0.0327(8) Uani 0.5982 1 d . U P B 1
F13 F 0.1905(6) 0.2879(6) 0.7859(4) 0.0501(14) Uani 0.5982 1 d . U P A 1
F17 F 0.9952(5) 0.3094(3) 0.6659(3) 0.0468(12) Uani 0.5982 1 d . U P B 1
F12 F 0.1680(10) 0.3171(7) 0.9217(5) 0.0399(13) Uani 0.5982 1 d . U P A 1
N1 N 0.95579(16) 0.88888(10) 0.76890(9) 0.0201(3) Uani 1 1 d . . . . .
C14 C 1.20306(17) 0.58253(12) 0.68136(11) 0.0205(4) Uani 1 1 d . . . . .
C42 C 0.65241(17) 0.33573(11) 0.92371(10) 0.0163(3) Uani 1 1 d . . . . .
C3 C 0.90778(17) 0.60702(12) 0.82053(10) 0.0173(3) Uani 1 1 d . . . . .
C5 C 0.79472(17) 0.60837(12) 0.73348(10) 0.0179(3) Uani 1 1 d . . . . .
C2 C 0.81097(17) 0.68919(12) 0.80395(10) 0.0186(3) Uani 1 1 d . . . . .
C36 C 0.63090(16) 0.15839(11) 0.98558(10) 0.0174(3) Uani 1 1 d . . . . .
C48 C 0.5259(4) 0.2588(4) 0.8652(3) 0.0213(5) Uani 0.5982 1 d . U P A 1
C49 C 0.4028(5) 0.2842(4) 0.9084(2) 0.0256(8) Uani 0.5982 1 d G U P A 1
C50 C 0.2892(3) 0.2937(3) 0.88271(17) 0.0229(7) Uani 0.5982 1 d G U P A 1
C51 C 0.2986(2) 0.2779(2) 0.81391(17) 0.0234(7) Uani 0.5982 1 d G U P A 1
C52 C 0.4217(3) 0.2525(2) 0.77078(16) 0.0203(6) Uani 0.5982 1 d G U P A 1
C53 C 0.5354(2) 0.2430(3) 0.7964(2) 0.0195(6) Uani 0.5982 1 d G U P A 1
C1 C 0.74299(17) 0.69047(12) 0.74960(10) 0.0192(3) Uani 1 1 d . . . . .
C15 C 1.15434(17) 0.58432(12) 0.61758(11) 0.0204(4) Uani 1 1 d . . . . .
C4 C 0.89503(17) 0.55616(11) 0.77781(10) 0.0166(3) Uani 1 1 d . . . . .
C27 C 0.80409(18) 0.79726(12) 0.53724(10) 0.0197(3) Uani 1 1 d . . . . .
C44 C 0.58888(19) 0.49688(12) 0.90445(11) 0.0217(4) Uani 1 1 d . . . . .
C13 C 1.23195(17) 0.66571(12) 0.66427(11) 0.0206(4) Uani 1 1 d . . . . .
C43 C 0.58212(18) 0.42155(12) 0.89099(10) 0.0192(3) Uani 1 1 d . . . . .
C45 C 0.66954(19) 0.48885(13) 0.95244(11) 0.0231(4) Uani 1 1 d . . . . .
C47 C 0.73436(18) 0.33261(12) 0.97012(10) 0.0186(3) Uani 1 1 d . . . . .
C11 C 1.15695(18) 0.66903(12) 0.56062(11) 0.0210(4) Uani 1 1 d . . . . .
C37 C 0.58697(17) 0.15921(12) 1.06149(11) 0.0193(3) Uani 1 1 d . . . . .
C41 C 0.64686(17) 0.07557(12) 0.97724(11) 0.0204(4) Uani 1 1 d . . . . .
C54 C 0.8172(3) 0.2167(3) 0.8583(2) 0.0196(5) Uani 0.5982 1 d . U P B 1
C59 C 0.9128(4) 0.1428(3) 0.88896(16) 0.0223(7) Uani 0.5982 1 d G U P B 1
C58 C 1.0368(3) 0.12426(19) 0.84410(16) 0.0222(6) Uani 0.5982 1 d G U P B 1
C57 C 1.0652(2) 0.17961(16) 0.76860(15) 0.0229(7) Uani 0.5982 1 d G U P B 1
C56 C 0.9696(3) 0.25350(16) 0.73795(14) 0.0216(7) Uani 0.5982 1 d G U P B 1
C55 C 0.8456(2) 0.2720(2) 0.7828(2) 0.0183(6) Uani 0.5982 1 d G U P B 1
C32 C 0.75391(19) 0.89004(13) 0.51761(11) 0.0231(4) Uani 1 1 d . . . . .
C40 C 0.62801(18) -0.00093(12) 1.03768(12) 0.0240(4) Uani 1 1 d . . . . .
C6 C 0.62680(18) 0.76113(14) 0.72113(12) 0.0274(4) Uani 1 1 d . . . . .
H6A H 0.6387 0.8189 0.7144 0.041 Uiso 1 1 calc GR . . . .
H6B H 0.5480 0.7509 0.7583 0.041 Uiso 1 1 calc GR . . . .
H6C H 0.6193 0.7589 0.6725 0.041 Uiso 1 1 calc GR . . . .
C28 C 0.77172(19) 0.74772(13) 0.50145(11) 0.0234(4) Uani 1 1 d . . . . .
C20 C 1.1389(2) 0.50424(13) 0.60349(13) 0.0282(4) Uani 1 1 d . . . . .
H20A H 1.1698 0.4508 0.6432 0.042 Uiso 1 1 calc GR . . . .
H20B H 1.1896 0.5008 0.5538 0.042 Uiso 1 1 calc GR . . . .
H20C H 1.0477 0.5101 0.6044 0.042 Uiso 1 1 calc GR . . . .
C12 C 1.20045(17) 0.72019(12) 0.59010(11) 0.0210(4) Uani 1 1 d . . . . .
C24 C 1.0448(2) 0.86418(16) 0.82733(15) 0.0375(6) Uani 1 1 d . . . . .
H24 H 1.0744 0.7988 0.8445 0.045 Uiso 1 1 calc R . . . .
C46 C 0.74330(19) 0.40562(13) 0.98547(11) 0.0232(4) Uani 1 1 d . . . . .
C38 C 0.56538(18) 0.08429(13) 1.12381(11) 0.0236(4) Uani 1 1 d . . . . .
C33 C 0.8353(2) 0.65037(14) 0.51137(11) 0.0281(4) Uani 1 1 d . . . . .
H33A H 0.8907 0.6442 0.4635 0.042 Uiso 1 1 calc GR . . . .
H33B H 0.7682 0.6176 0.5257 0.042 Uiso 1 1 calc GR . . . .
H33C H 0.8874 0.6273 0.5512 0.042 Uiso 1 1 calc GR . . . .
C21 C 0.9055(2) 0.98983(13) 0.73326(12) 0.0303(4) Uani 1 1 d . . . . .
H21 H 0.9187 1.0192 0.7662 0.036 Uiso 1 1 calc R . . . .
C7 C 0.7668(2) 0.75186(14) 0.85089(12) 0.0288(4) Uani 1 1 d . . . . .
H7A H 0.8398 0.7510 0.8708 0.043 Uiso 1 1 calc GR . . . .
H7B H 0.6978 0.7335 0.8932 0.043 Uiso 1 1 calc GR . . . .
H7C H 0.7345 0.8113 0.8188 0.043 Uiso 1 1 calc GR . . . .
C29 C 0.6821(2) 0.79231(15) 0.45066(11) 0.0283(4) Uani 1 1 d . . . . .
H29 H 0.6582 0.7593 0.4281 0.034 Uiso 1 1 calc R . . . .
C35 C 0.7960(2) 0.94365(13) 0.55150(13) 0.0293(4) Uani 1 1 d . . . . .
H35A H 0.7663 0.9259 0.6066 0.044 Uiso 1 1 calc GR . . . .
H35B H 0.7582 1.0060 0.5295 0.044 Uiso 1 1 calc GR . . . .
H35C H 0.8904 0.9335 0.5402 0.044 Uiso 1 1 calc GR . . . .
C9 C 0.9459(2) 0.45739(12) 0.79189(12) 0.0243(4) Uani 1 1 d . . . . .
H9A H 0.9870 0.4462 0.7435 0.036 Uiso 1 1 calc GR . . . .
H9B H 0.8739 0.4282 0.8157 0.036 Uiso 1 1 calc GR . . . .
H9C H 1.0092 0.4346 0.8255 0.036 Uiso 1 1 calc GR . . . .
C31 C 0.6663(2) 0.93091(14) 0.46611(11) 0.0282(4) Uani 1 1 d . . . . .
H31 H 0.6324 0.9924 0.4537 0.034 Uiso 1 1 calc R . . . .
C39 C 0.58641(19) 0.00382(12) 1.11185(12) 0.0256(4) Uani 1 1 d . . . . .
C19 C 1.2487(2) 0.50113(13) 0.74570(13) 0.0294(4) Uani 1 1 d . . . . .
H19A H 1.2387 0.5177 0.7909 0.044 Uiso 1 1 calc GR . . . .
H19B H 1.3398 0.4750 0.7300 0.044 Uiso 1 1 calc GR . . . .
H19C H 1.1968 0.4585 0.7574 0.044 Uiso 1 1 calc GR . . . .
C17 C 1.2314(2) 0.80972(14) 0.54220(13) 0.0309(5) Uani 1 1 d . . . . .
H17A H 1.1536 0.8508 0.5244 0.046 Uiso 1 1 calc GR . . . .
H17B H 1.2995 0.8032 0.4984 0.046 Uiso 1 1 calc GR . . . .
H17C H 1.2608 0.8322 0.5732 0.046 Uiso 1 1 calc GR . . . .
C26 C 1.1665(3) 0.9015(2) 0.7917(2) 0.0714(11) Uani 1 1 d . . . . .
H26A H 1.2106 0.8843 0.7462 0.107 Uiso 1 1 calc GR . . . .
H26B H 1.2247 0.8783 0.8285 0.107 Uiso 1 1 calc GR . . . .
H26C H 1.1417 0.9655 0.7780 0.107 Uiso 1 1 calc GR . . . .
C8 C 0.9882(2) 0.57621(14) 0.88254(11) 0.0260(4) Uani 1 1 d . . . . .
H8A H 1.0385 0.5162 0.8870 0.039 Uiso 1 1 calc GR . . . .
H8B H 0.9307 0.5778 0.9310 0.039 Uiso 1 1 calc GR . . . .
H8C H 1.0470 0.6149 0.8693 0.039 Uiso 1 1 calc GR . . . .
B2 B 0.6567(2) 0.24351(13) 0.90700(11) 0.0173(4) Uani 1 1 d . . . . .
C30 C 0.6277(2) 0.88287(15) 0.43256(11) 0.0300(4) Uani 1 1 d . . . . .
C10 C 0.7317(2) 0.57273(14) 0.69355(11) 0.0277(4) Uani 1 1 d . . . . .
H10A H 0.6902 0.6213 0.6542 0.042 Uiso 1 1 calc GR . . . .
H10B H 0.6666 0.5426 0.7307 0.042 Uiso 1 1 calc GR . . . .
H10C H 0.7977 0.5315 0.6703 0.042 Uiso 1 1 calc GR . . . .
C23 C 0.9796(3) 1.02732(16) 0.65232(15) 0.0546(8) Uani 1 1 d . . . . .
H23A H 1.0722 1.0120 0.6530 0.082 Uiso 1 1 calc GR . . . .
H23B H 0.9493 1.0912 0.6349 0.082 Uiso 1 1 calc GR . . . .
H23C H 0.9642 1.0025 0.6178 0.082 Uiso 1 1 calc GR . . . .
C22 C 0.7582(2) 1.00835(15) 0.73719(15) 0.0399(6) Uani 1 1 d . . . . .
H22A H 0.7416 0.9767 0.7085 0.060 Uiso 1 1 calc GR . . . .
H22B H 0.7244 1.0714 0.7152 0.060 Uiso 1 1 calc GR . . . .
H22C H 0.7154 0.9887 0.7903 0.060 Uiso 1 1 calc GR . . . .
C16 C 1.1315(2) 0.69819(15) 0.48016(11) 0.0305(4) Uani 1 1 d . . . . .
H16A H 1.1202 0.6485 0.4699 0.046 Uiso 1 1 calc GR . . . .
H16B H 1.2050 0.7196 0.4439 0.046 Uiso 1 1 calc GR . . . .
H16C H 1.0531 0.7452 0.4749 0.046 Uiso 1 1 calc GR . . . .
C18 C 1.3062(2) 0.68482(15) 0.71050(14) 0.0314(5) Uani 1 1 d . . . . .
H18A H 1.3017 0.7478 0.6936 0.047 Uiso 1 1 calc GR . . . .
H18B H 1.3967 0.6530 0.7030 0.047 Uiso 1 1 calc GR . . . .
H18C H 1.2677 0.6658 0.7645 0.047 Uiso 1 1 calc GR . . . .
C34 C 0.5348(2) 0.92888(19) 0.37541(14) 0.0424(6) Uani 1 1 d . . . . .
H34A H 0.5819 0.9273 0.3247 0.064 Uiso 1 1 calc GR . . . .
H34B H 0.4991 0.9899 0.3746 0.064 Uiso 1 1 calc GR . . . .
H34C H 0.4644 0.8987 0.3906 0.064 Uiso 1 1 calc GR . . . .
B1 B 1.0127(2) 0.83187(15) 0.71050(13) 0.0237(4) Uani 1 1 d . . . . .
C25 C 0.9665(3) 0.89148(17) 0.89823(15) 0.0449(6) Uani 1 1 d . . . . .
H25A H 0.9393 0.9555 0.8840 0.067 Uiso 1 1 calc GR . . . .
H25B H 1.0206 0.8698 0.9370 0.067 Uiso 1 1 calc GR . . . .
H25C H 0.8902 0.8664 0.9185 0.067 Uiso 1 1 calc GR . . . .
Cl1 Cl 0.58559(18) 0.46225(14) 0.61613(10) 0.0607(5) Uani 0.5 1 d . . P C -1
C60 C 0.5277(4) 0.4838(2) 0.53269(19) 0.0365(8) Uani 0.5 1 d . U P C -1
C61 C 0.5217(3) 0.4097(2) 0.51670(19) 0.0421(10) Uani 0.5 1 d G U P C -1
H61 H 0.5454 0.3526 0.5509 0.051 Uiso 0.5 1 calc R . P C -1
C62 C 0.4802(3) 0.4209(2) 0.4496(2) 0.0445(9) Uani 0.5 1 d G U P C -1
H62 H 0.4762 0.3713 0.4389 0.053 Uiso 0.5 1 calc R . P C -1
C63 C 0.4447(4) 0.5061(3) 0.39857(19) 0.0529(15) Uani 0.5 1 d G U P C -1
H63 H 0.4170 0.5136 0.3537 0.064 Uiso 0.5 1 calc R . P C -1
C64 C 0.4507(3) 0.5803(2) 0.4146(2) 0.0524(12) Uani 0.5 1 d G U P C -1
H64 H 0.4269 0.6373 0.3804 0.063 Uiso 0.5 1 calc R . P C -1
C65 C 0.4922(3) 0.5691(2) 0.4816(2) 0.0450(12) Uani 0.5 1 d G U P C -1
H65 H 0.4961 0.6187 0.4923 0.054 Uiso 0.5 1 calc R . P C -1
C54A C 0.7990(5) 0.2266(5) 0.8514(3) 0.0196(5) Uani 0.4018 1 d . U P A 2
C59A C 0.9056(6) 0.1566(4) 0.8731(3) 0.0192(8) Uani 0.4018 1 d G U P A 2
C58A C 1.0243(5) 0.1488(3) 0.8212(3) 0.0227(8) Uani 0.4018 1 d G U P A 2
C57A C 1.0365(4) 0.2109(3) 0.7476(2) 0.0230(8) Uani 0.4018 1 d G U P A 2
C56A C 0.9299(4) 0.2808(3) 0.7258(2) 0.0243(8) Uani 0.4018 1 d G U P A 2
C55A C 0.8111(4) 0.2887(4) 0.7777(4) 0.0269(9) Uani 0.4018 1 d G U P A 2
F20A F 0.9014(16) 0.1012(9) 0.9416(5) 0.0240(17) Uani 0.4018 1 d . U P A 2
F19A F 1.1259(10) 0.0811(6) 0.8444(5) 0.0530(19) Uani 0.4018 1 d . U P A 2
F18A F 1.1546(8) 0.1969(5) 0.6985(5) 0.0605(18) Uani 0.4018 1 d . U P A 2
F17A F 0.9516(8) 0.3416(5) 0.6557(5) 0.0535(17) Uani 0.4018 1 d . U P A 2
F16A F 0.7236(10) 0.3624(7) 0.7517(8) 0.0312(17) Uani 0.4018 1 d . U P A 2
C48A C 0.5434(6) 0.2550(6) 0.8580(4) 0.0213(5) Uani 0.4018 1 d . U P A 2
C53A C 0.5692(4) 0.2414(5) 0.7866(4) 0.0261(9) Uani 0.4018 1 d G U P A 2
C52A C 0.4656(5) 0.2521(4) 0.7515(3) 0.0271(9) Uani 0.4018 1 d G U P A 2
C51A C 0.3362(4) 0.2764(4) 0.7880(2) 0.0226(8) Uani 0.4018 1 d G U P A 2
C50A C 0.3104(5) 0.2900(4) 0.8595(3) 0.0218(8) Uani 0.4018 1 d G U P A 2
C49A C 0.4140(7) 0.2793(6) 0.8945(3) 0.0169(7) Uani 0.4018 1 d G U P A 2
F15A F 0.6829(12) 0.2075(11) 0.7474(10) 0.0305(19) Uani 0.4018 1 d . U P A 2
F14A F 0.4777(11) 0.2423(8) 0.6834(6) 0.052(2) Uani 0.4018 1 d . U P A 2
F13A F 0.2280(10) 0.2939(9) 0.7571(6) 0.063(2) Uani 0.4018 1 d . U P A 2
F12A F 0.1884(15) 0.3131(11) 0.8993(8) 0.049(3) Uani 0.4018 1 d . U P A 2
F11A F 0.3861(15) 0.2917(8) 0.9613(7) 0.0197(14) Uani 0.4018 1 d . U P A 2
H1 H 0.888(2) 0.8702(15) 0.7992(13) 0.022(5) Uiso 1 1 d . . . . .
H1A H 1.101(2) 0.8499(15) 0.6728(13) 0.028(6) Uiso 1 1 d . . . . .
H1B H 1.038(2) 0.7571(15) 0.7455(13) 0.027(6) Uiso 1 1 d . . . . .
H1C H 0.938(2) 0.8376(15) 0.6796(14) 0.032(6) Uiso 1 1 d . . . . .

loop_
_atom_site_aniso_label
_atom_site_aniso_U_11
_atom_site_aniso_U_22
_atom_site_aniso_U_33
_atom_site_aniso_U_23
_atom_site_aniso_U_13
_atom_site_aniso_U_12
Zr1 0.01421(8) 0.01157(8) 0.01350(8) -0.00345(6) -0.00230(6) -0.00292(6)
F1 0.0282(6) 0.0160(5) 0.0201(5) -0.0036(4) -0.0004(4) -0.0031(4)
F5 0.0311(6) 0.0193(5) 0.0284(6) -0.0078(5) -0.0101(5) -0.0069(5)
F6 0.0337(6) 0.0184(5) 0.0300(6) 0.0029(5) -0.0185(5) -0.0087(5)
F10 0.0245(6) 0.0229(6) 0.0290(6) -0.0055(5) -0.0134(5) -0.0041(4)
O1 0.0223(6) 0.0186(6) 0.0153(6) -0.0036(5) -0.0055(5) -0.0032(5)
F8 0.0419(7) 0.0264(6) 0.0376(7) -0.0194(5) 0.0044(6) -0.0181(5)
F4 0.0363(7) 0.0137(5) 0.0488(8) -0.0042(5) -0.0144(6) -0.0076(5)
F11 0.0228(12) 0.0217(19) 0.027(2) -0.0106(12) -0.0073(15) -0.0058(13)
F20 0.0202(13) 0.015(3) 0.015(3) 0.0022(19) -0.005(2) -0.0022(17)
F7 0.0331(6) 0.0142(5) 0.0362(7) -0.0016(5) -0.0035(5) -0.0054(5)
F2 0.0350(7) 0.0257(6) 0.0202(6) 0.0033(5) 0.0004(5) -0.0037(5)
F16 0.045(3) 0.012(3) 0.0174(13) 0.0001(18) -0.007(2) -0.0062(17)
F9 0.0441(7) 0.0417(7) 0.0380(7) -0.0156(6) -0.0186(6) -0.0167(6)
F3 0.0388(7) 0.0176(6) 0.0381(7) 0.0107(5) -0.0063(6) -0.0094(5)
F18 0.037(2) 0.049(2) 0.055(3) -0.0347(18) 0.0273(17) -0.0190(17)
F15 0.039(3) 0.023(2) 0.025(2) -0.0177(14) -0.003(2) -0.006(3)
F14 0.076(4) 0.0269(16) 0.037(3) -0.007(2) -0.036(2) -0.014(2)
F19 0.0166(12) 0.031(2) 0.054(2) -0.0228(16) -0.0035(17) -0.0005(14)
F13 0.046(3) 0.0339(19) 0.090(4) -0.024(3) -0.051(2) 0.005(2)
F17 0.071(3) 0.040(2) 0.0211(16) -0.0100(16) 0.0216(17) -0.0271(18)
F12 0.019(3) 0.0313(15) 0.071(4) -0.018(2) -0.016(2) 0.0017(17)
N1 0.0206(8) 0.0190(8) 0.0247(8) -0.0102(6) -0.0062(6) -0.0040(6)
C14 0.0129(8) 0.0172(8) 0.0280(10) -0.0071(7) -0.0023(7) 0.0000(6)
C42 0.0178(8) 0.0171(8) 0.0144(8) -0.0029(6) -0.0014(6) -0.0084(6)
C3 0.0170(8) 0.0208(8) 0.0148(8) -0.0038(7) -0.0021(6) -0.0080(7)
C5 0.0171(8) 0.0212(9) 0.0155(8) -0.0027(7) -0.0024(6) -0.0089(7)
C2 0.0183(8) 0.0193(8) 0.0162(8) -0.0050(7) 0.0022(7) -0.0073(7)
C36 0.0121(7) 0.0153(8) 0.0223(9) -0.0016(7) -0.0053(6) -0.0031(6)
C48 0.0271(11) 0.0118(7) 0.0269(11) -0.0003(8) -0.0129(10) -0.0070(9)
C49 0.0267(13) 0.0137(11) 0.0328(15) 0.0007(13) -0.0113(13) -0.0043(10)
C50 0.0251(15) 0.0142(10) 0.0301(16) -0.0054(12) -0.0114(13) -0.0017(10)
C51 0.0253(15) 0.0143(10) 0.0319(17) -0.0064(12) -0.0138(13) 0.0003(11)
C52 0.0259(16) 0.0141(9) 0.0278(15) -0.0075(10) -0.0141(13) -0.0045(12)
C53 0.0244(15) 0.0112(10) 0.0278(13) -0.0030(10) -0.0119(13) -0.0083(12)
C1 0.0148(8) 0.0210(9) 0.0181(8) -0.0024(7) -0.0010(7) -0.0058(7)
C15 0.0153(8) 0.0186(9) 0.0269(9) -0.0115(7) 0.0016(7) -0.0027(7)
C4 0.0176(8) 0.0162(8) 0.0151(8) -0.0024(6) -0.0010(6) -0.0073(6)
C27 0.0199(8) 0.0235(9) 0.0128(8) -0.0035(7) -0.0017(7) -0.0049(7)
C44 0.0244(9) 0.0143(8) 0.0211(9) -0.0016(7) 0.0017(7) -0.0072(7)
C13 0.0123(8) 0.0211(9) 0.0284(10) -0.0101(7) -0.0017(7) -0.0030(7)
C43 0.0206(8) 0.0200(9) 0.0170(8) -0.0019(7) -0.0036(7) -0.0094(7)
C45 0.0280(9) 0.0221(9) 0.0230(9) -0.0115(7) 0.0059(7) -0.0148(8)
C47 0.0200(8) 0.0181(8) 0.0173(8) -0.0037(7) -0.0036(7) -0.0058(7)
C11 0.0176(8) 0.0227(9) 0.0207(9) -0.0100(7) 0.0034(7) -0.0039(7)
C37 0.0147(8) 0.0152(8) 0.0230(9) -0.0017(7) -0.0036(7) -0.0016(6)
C41 0.0161(8) 0.0195(9) 0.0258(9) -0.0044(7) -0.0076(7) -0.0042(7)
C54 0.0221(10) 0.0207(12) 0.0219(9) -0.0111(8) -0.0020(9) -0.0094(9)
C59 0.0221(11) 0.0241(15) 0.0250(14) -0.0129(12) -0.0026(12) -0.0063(11)
C58 0.0231(12) 0.0179(15) 0.0256(15) -0.0078(12) -0.0018(12) -0.0060(12)
C57 0.0247(13) 0.0164(15) 0.0266(14) -0.0107(12) 0.0018(11) -0.0041(12)
C56 0.0233(14) 0.0185(15) 0.0215(12) -0.0072(11) 0.0006(11) -0.0056(11)
C55 0.0197(14) 0.0193(14) 0.0218(11) -0.0114(11) -0.0028(11) -0.0073(11)
C32 0.0230(9) 0.0235(9) 0.0188(9) -0.0037(7) -0.0028(7) -0.0042(7)
C40 0.0191(9) 0.0133(8) 0.0380(11) -0.0026(8) -0.0102(8) -0.0037(7)
C6 0.0168(9) 0.0282(10) 0.0271(10) -0.0017(8) -0.0037(7) -0.0002(8)
C28 0.0253(9) 0.0281(10) 0.0163(8) -0.0066(7) -0.0009(7) -0.0085(8)
C20 0.0269(10) 0.0232(10) 0.0364(11) -0.0168(9) 0.0025(8) -0.0064(8)
C12 0.0159(8) 0.0200(9) 0.0248(9) -0.0078(7) 0.0029(7) -0.0058(7)
C24 0.0338(11) 0.0381(12) 0.0545(15) -0.0318(11) -0.0281(11) 0.0117(9)
C46 0.0256(9) 0.0298(10) 0.0199(9) -0.0093(8) -0.0036(7) -0.0131(8)
C38 0.0180(8) 0.0200(9) 0.0229(9) 0.0018(7) -0.0027(7) -0.0022(7)
C33 0.0390(11) 0.0294(10) 0.0195(9) -0.0105(8) -0.0024(8) -0.0117(9)
C21 0.0468(13) 0.0169(9) 0.0318(11) -0.0102(8) -0.0121(10) -0.0060(9)
C7 0.0310(10) 0.0283(10) 0.0279(10) -0.0150(8) 0.0082(8) -0.0124(8)
C29 0.0283(10) 0.0399(12) 0.0192(9) -0.0108(8) -0.0049(8) -0.0090(9)
C35 0.0367(11) 0.0174(9) 0.0324(11) -0.0043(8) -0.0120(9) -0.0036(8)
C9 0.0272(10) 0.0150(9) 0.0272(10) -0.0029(7) -0.0037(8) -0.0058(7)
C31 0.0273(10) 0.0269(10) 0.0217(10) -0.0029(8) -0.0061(8) 0.0014(8)
C39 0.0197(9) 0.0157(9) 0.0306(10) 0.0065(7) -0.0056(8) -0.0054(7)
C19 0.0207(9) 0.0232(10) 0.0375(12) -0.0032(8) -0.0097(8) 0.0003(8)
C17 0.0322(11) 0.0239(10) 0.0321(11) -0.0062(8) 0.0062(9) -0.0141(8)
C26 0.0265(13) 0.102(3) 0.130(3) -0.093(3) -0.0167(16) -0.0031(14)
C8 0.0275(10) 0.0329(11) 0.0190(9) -0.0029(8) -0.0092(8) -0.0109(8)
B2 0.0218(9) 0.0153(9) 0.0167(9) -0.0031(7) -0.0043(7) -0.0086(7)
C30 0.0251(10) 0.0431(12) 0.0186(9) -0.0080(9) -0.0059(8) -0.0037(9)
C10 0.0323(11) 0.0357(11) 0.0209(9) -0.0049(8) -0.0052(8) -0.0201(9)
C23 0.097(2) 0.0253(12) 0.0412(14) -0.0076(10) -0.0006(15) -0.0278(14)
C22 0.0470(14) 0.0276(11) 0.0496(14) -0.0221(10) -0.0274(12) 0.0143(10)
C16 0.0310(11) 0.0378(12) 0.0203(10) -0.0107(9) 0.0035(8) -0.0100(9)
C18 0.0216(9) 0.0351(11) 0.0437(13) -0.0168(10) -0.0094(9) -0.0065(8)
C34 0.0350(12) 0.0578(16) 0.0315(12) -0.0138(11) -0.0154(10) 0.0014(11)
B1 0.0293(11) 0.0212(10) 0.0245(11) -0.0113(9) -0.0012(9) -0.0096(9)
C25 0.0625(17) 0.0382(13) 0.0426(14) -0.0247(11) -0.0328(13) 0.0122(12)
Cl1 0.0488(9) 0.1078(14) 0.0469(8) -0.0430(9) -0.0044(7) -0.0280(9)
C60 0.0197(15) 0.051(2) 0.0414(18) -0.0202(16) -0.0002(14) -0.0100(15)
C61 0.0220(17) 0.056(2) 0.049(2) -0.0258(17) 0.0055(16) -0.0087(16)
C62 0.0213(16) 0.065(2) 0.049(2) -0.0268(18) 0.0011(15) -0.0089(16)
C63 0.026(2) 0.071(2) 0.051(2) -0.013(2) -0.0002(18) -0.0092(19)
C64 0.0256(17) 0.059(2) 0.051(2) -0.0014(19) -0.0006(17) -0.0057(17)
C65 0.0235(18) 0.050(2) 0.051(2) -0.0100(18) 0.0000(17) -0.0080(17)
C54A 0.0221(10) 0.0207(12) 0.0219(9) -0.0111(8) -0.0020(9) -0.0094(9)
C59A 0.0213(13) 0.0171(16) 0.0234(16) -0.0087(13) 0.0001(13) -0.0107(12)
C58A 0.0227(13) 0.0188(17) 0.0270(16) -0.0092(13) 0.0009(14) -0.0078(13)
C57A 0.0230(16) 0.0249(19) 0.0230(16) -0.0100(14) -0.0001(14) -0.0087(14)
C56A 0.0273(17) 0.0238(17) 0.0250(14) -0.0118(14) -0.0006(14) -0.0085(14)
C55A 0.0284(17) 0.0249(17) 0.0266(14) -0.0115(13) 0.0036(15) -0.0083(15)
F20A 0.0204(18) 0.018(3) 0.024(5) 0.008(3) -0.006(4) -0.007(2)
F19A 0.023(2) 0.053(4) 0.090(5) -0.044(4) 0.003(4) -0.003(3)
F18A 0.047(3) 0.089(5) 0.068(4) -0.060(4) 0.030(3) -0.037(4)
F17A 0.081(5) 0.069(4) 0.027(3) -0.024(3) 0.019(3) -0.054(3)
F16A 0.057(5) 0.017(4) 0.0196(19) 0.000(3) -0.008(4) -0.014(3)
C48A 0.0271(11) 0.0118(7) 0.0269(11) -0.0003(8) -0.0129(10) -0.0070(9)
C53A 0.0309(18) 0.0167(12) 0.0321(16) -0.0017(13) -0.0165(15) -0.0052(16)
C52A 0.0306(19) 0.0165(12) 0.0331(17) -0.0023(13) -0.0131(15) -0.0044(15)
C51A 0.0278(18) 0.0158(12) 0.0303(18) -0.0060(14) -0.0167(15) -0.0048(14)
C50A 0.0255(15) 0.0143(11) 0.0295(18) -0.0056(14) -0.0144(15) -0.0029(12)
C49A 0.0248(14) 0.0109(12) 0.0229(15) -0.0043(12) -0.0145(13) -0.0070(12)
F15A 0.047(6) 0.024(3) 0.023(3) -0.016(2) -0.009(4) 0.000(4)
F14A 0.096(6) 0.031(2) 0.047(5) -0.005(3) -0.048(4) -0.019(4)
F13A 0.062(5) 0.037(2) 0.111(7) -0.017(5) -0.070(4) 0.000(4)
F12A 0.019(4) 0.029(3) 0.088(7) -0.001(4) -0.021(4) -0.003(3)
F11A 0.0192(16) 0.019(3) 0.023(3) -0.0065(19) -0.007(2) -0.0047(19)

loop_
_atom_type_symbol
_atom_type_description
_atom_type_scat_dispersion_real
_atom_type_scat_dispersion_imag
_atom_type_scat_source
C C 0.0033 0.0016 'International Tables Vol C Tables 4.2.6.8 and 6.1.1.4'
H H 0.0000 0.0000 'International Tables Vol C Tables 4.2.6.8 and 6.1.1.4'
B B 0.0013 0.0007 'International Tables Vol C Tables 4.2.6.8 and 6.1.1.4'
Cl Cl 0.1484 0.1585 'International Tables Vol C Tables 4.2.6.8 and 6.1.1.4'
F F 0.0171 0.0103 'International Tables Vol C Tables 4.2.6.8 and 6.1.1.4'
N N 0.0061 0.0033 'International Tables Vol C Tables 4.2.6.8 and 6.1.1.4'
O O 0.0106 0.0060 'International Tables Vol C Tables 4.2.6.8 and 6.1.1.4'
Zr Zr -2.9673 0.5597 'International Tables Vol C Tables 4.2.6.8 and 6.1.1.4'

loop_
_geom_angle_atom_site_label_1
_geom_angle_atom_site_label_2
_geom_angle_atom_site_label_3
_geom_angle
O1 Zr1 C14 128.06(6)
O1 Zr1 C3 134.08(5)
O1 Zr1 C5 85.05(5)
O1 Zr1 C2 108.95(6)
O1 Zr1 C1 80.87(5)
O1 Zr1 C15 97.34(6)
O1 Zr1 C4 115.87(5)
O1 Zr1 C13 122.68(6)
O1 Zr1 C11 76.32(6)
O1 Zr1 C12 90.78(6)
O1 Zr1 B1 101.01(6)
O1 Zr1 H1B 125.3(6)
O1 Zr1 H1C 79.6(6)
C14 Zr1 C4 82.98(6)
C14 Zr1 C13 31.61(6)
C14 Zr1 C11 53.03(6)
C14 Zr1 C12 52.87(6)
C14 Zr1 B1 104.30(7)
C14 Zr1 H1B 88.6(6)
C14 Zr1 H1C 125.2(6)
C3 Zr1 C14 88.20(6)
C3 Zr1 C4 32.04(5)
C3 Zr1 C13 102.98(6)
C3 Zr1 C11 138.61(6)
C3 Zr1 C12 134.95(6)
C3 Zr1 B1 94.35(6)
C3 Zr1 H1B 75.1(6)
C3 Zr1 H1C 103.3(6)
C5 Zr1 C14 109.68(6)
C5 Zr1 C3 53.37(5)
C5 Zr1 C4 32.09(5)
C5 Zr1 C13 140.40(6)
C5 Zr1 C11 121.03(6)
C5 Zr1 C12 151.81(6)
C5 Zr1 B1 130.82(6)
C5 Zr1 H1B 123.2(6)
C5 Zr1 H1C 120.2(6)
C2 Zr1 C14 119.72(6)
C2 Zr1 C3 32.43(6)
C2 Zr1 C5 52.93(6)
C2 Zr1 C4 52.94(5)
C2 Zr1 C13 125.68(6)
C2 Zr1 C11 170.36(6)
C2 Zr1 C12 152.12(6)
C2 Zr1 B1 79.62(6)
C2 Zr1 H1B 71.1(6)
C2 Zr1 H1C 78.6(6)
C1 Zr1 C14 136.17(6)
C1 Zr1 C3 53.80(6)
C1 Zr1 C5 32.16(6)
C1 Zr1 C2 32.13(6)
C1 Zr1 C4 53.32(6)
C1 Zr1 C13 156.40(6)
C1 Zr1 C11 146.84(6)
C1 Zr1 C12 170.66(6)
C1 Zr1 B1 100.01(6)
C1 Zr1 H1B 99.8(6)
C1 Zr1 H1C 88.1(6)
C15 Zr1 C14 32.60(6)
C15 Zr1 C3 107.13(6)
C15 Zr1 C5 99.65(6)
C15 Zr1 C2 138.24(6)
C15 Zr1 C1 131.76(6)
C15 Zr1 C4 86.70(6)
C15 Zr1 C13 53.18(6)
C15 Zr1 C11 32.15(6)
C15 Zr1 C12 53.19(6)
C15 Zr1 B1 127.18(6)
C15 Zr1 H1B 118.6(6)
C15 Zr1 H1C 139.4(6)
C4 Zr1 C13 110.39(6)
C4 Zr1 B1 126.31(6)
C4 Zr1 H1B 106.6(6)
C4 Zr1 H1C 131.4(6)
C13 Zr1 B1 75.44(6)
C13 Zr1 H1B 66.3(6)
C13 Zr1 H1C 94.3(6)
C11 Zr1 C4 117.65(6)
C11 Zr1 C13 52.63(6)
C11 Zr1 B1 107.68(6)
C11 Zr1 H1B 112.9(6)
C11 Zr1 H1C 110.7(6)
C12 Zr1 C4 135.32(6)
C12 Zr1 C13 31.97(6)
C12 Zr1 C11 31.69(6)
C12 Zr1 B1 77.35(6)
C12 Zr1 H1B 81.5(6)
C12 Zr1 H1C 86.2(6)
B1 Zr1 H1B 24.4(6)
B1 Zr1 H1C 23.1(6)
H1B Zr1 H1C 46.0(8)
C27 O1 Zr1 169.76(12)
C24 N1 C21 113.95(15)
C24 N1 B1 112.26(15)
C24 N1 H1 100.5(15)
C21 N1 B1 116.57(15)
C21 N1 H1 105.0(15)
B1 N1 H1 106.6(15)
C15 C14 Zr1 72.81(10)
C15 C14 C19 126.35(17)
C13 C14 Zr1 75.59(10)
C13 C14 C15 108.27(16)
C13 C14 C19 123.72(17)
C19 C14 Zr1 129.26(13)
C43 C42 C47 113.12(15)
C43 C42 B2 127.20(15)
C47 C42 B2 119.46(15)
C2 C3 Zr1 73.58(10)
C2 C3 C8 124.57(16)
C4 C3 Zr1 74.99(10)
C4 C3 C2 107.09(15)
C4 C3 C8 127.47(17)
C8 C3 Zr1 125.32(12)
C1 C5 Zr1 73.45(10)
C1 C5 C4 108.58(15)
C1 C5 C10 125.09(17)
C4 C5 Zr1 75.01(9)
C4 C5 C10 124.54(17)
C10 C5 Zr1 129.73(12)
C3 C2 Zr1 73.99(10)
C3 C2 C7 124.58(17)
C1 C2 Zr1 73.61(10)
C1 C2 C3 108.87(15)
C1 C2 C7 124.90(17)
C7 C2 Zr1 130.22(12)
C37 C36 C41 113.46(16)
C37 C36 B2 127.82(15)
C41 C36 B2 118.62(16)
C49 C48 C53 120.0
C49 C48 B2 114.6(3)
C53 C48 B2 125.3(3)
F11 C49 C48 123.3(5)
F11 C49 C50 116.7(5)
C48 C49 C50 120.0
F12 C50 C49 123.0(5)
F12 C50 C51 117.0(5)
C49 C50 C51 120.0
F13 C51 C50 122.0(3)
F13 C51 C52 118.0(3)
C52 C51 C50 120.0
F14 C52 C51 121.6(3)
F14 C52 C53 118.4(3)
C53 C52 C51 120.0
F15 C53 C48 122.0(6)
F15 C53 C52 117.9(6)
C52 C53 C48 120.0
C5 C1 Zr1 74.40(10)
C5 C1 C6 125.92(17)
C2 C1 Zr1 74.26(10)
C2 C1 C5 107.49(15)
C2 C1 C6 126.25(17)
C6 C1 Zr1 122.37(12)
C14 C15 Zr1 74.59(10)
C14 C15 C20 125.91(17)
C11 C15 Zr1 75.74(10)
C11 C15 C14 107.41(16)
C11 C15 C20 124.74(18)
C20 C15 Zr1 127.99(12)
C3 C4 Zr1 72.97(9)
C3 C4 C5 107.92(15)
C3 C4 C9 127.07(16)
C5 C4 Zr1 72.89(9)
C5 C4 C9 122.86(16)
C9 C4 Zr1 132.95(12)
O1 C27 C32 118.01(16)
O1 C27 C28 122.16(17)
C32 C27 C28 119.81(17)
F7 C44 C43 120.39(17)
F7 C44 C45 119.78(16)
C45 C44 C43 119.83(17)
C14 C13 Zr1 72.80(10)
C14 C13 C12 107.89(16)
C14 C13 C18 124.16(18)
C12 C13 Zr1 73.41(10)
C12 C13 C18 127.04(17)
C18 C13 Zr1 128.08(13)
F6 C43 C42 121.46(15)
F6 C43 C44 114.44(16)
C42 C43 C44 124.10(17)
F8 C45 C44 120.78(18)
F8 C45 C46 120.57(18)
C44 C45 C46 118.65(16)
F10 C47 C42 119.22(15)
F10 C47 C46 116.17(16)
C46 C47 C42 124.61(17)
C15 C11 Zr1 72.12(10)
C15 C11 C16 127.17(17)
C12 C11 Zr1 74.02(10)
C12 C11 C15 108.21(17)
C12 C11 C16 124.38(17)
C16 C11 Zr1 124.20(13)
F1 C37 C36 121.50(15)
F1 C37 C38 114.82(16)
C36 C37 C38 123.68(17)
F5 C41 C36 119.41(16)
F5 C41 C40 115.82(16)
C40 C41 C36 124.75(18)
C59 C54 C55 120.0
C59 C54 B2 124.2(2)
C55 C54 B2 115.8(2)
F20 C59 C54 125.3(5)
F20 C59 C58 114.6(5)
C58 C59 C54 120.0
F19 C58 C59 121.5(3)
F19 C58 C57 118.4(3)
C57 C58 C59 120.0
F18 C57 C58 120.9(2)
F18 C57 C56 119.1(2)
C58 C57 C56 120.0
F17 C56 C57 121.3(3)
F17 C56 C55 118.6(3)
C55 C56 C57 120.0
F16 C55 C54 121.2(4)
F16 C55 C56 118.8(4)
C56 C55 C54 120.0
C27 C32 C35 119.79(17)
C31 C32 C27 119.22(18)
C31 C32 C35 120.99(18)
F4 C40 C41 120.82(18)
F4 C40 C39 120.18(17)
C39 C40 C41 119.00(17)
C1 C6 H6A 109.5
C1 C6 H6B 109.5
C1 C6 H6C 109.5
H6A C6 H6B 109.5
H6A C6 H6C 109.5
H6B C6 H6C 109.5
C27 C28 C33 122.97(18)
C29 C28 C27 118.30(18)
C29 C28 C33 118.61(18)
C15 C20 H20A 109.5
C15 C20 H20B 109.5
C15 C20 H20C 109.5
H20A C20 H20B 109.5
H20A C20 H20C 109.5
H20B C20 H20C 109.5
C13 C12 Zr1 74.62(10)
C13 C12 C17 127.63(17)
C11 C12 Zr1 74.29(10)
C11 C12 C13 108.14(16)
C11 C12 C17 123.22(18)
C17 C12 Zr1 126.10(13)
N1 C24 H24 107.2
C26 C24 N1 112.3(2)
C26 C24 H24 107.2
C26 C24 C25 112.6(2)
C25 C24 N1 110.10(17)
C25 C24 H24 107.2
F9 C46 C45 119.81(16)
F9 C46 C47 120.54(18)
C45 C46 C47 119.65(17)
F2 C38 C37 120.64(17)
F2 C38 C39 119.40(16)
C39 C38 C37 119.95(18)
C28 C33 H33A 109.5
C28 C33 H33B 109.5
C28 C33 H33C 109.5
H33A C33 H33B 109.5
H33A C33 H33C 109.5
H33B C33 H33C 109.5
N1 C21 H21 107.4
C23 C21 N1 113.20(19)
C23 C21 H21 107.4
C23 C21 C22 113.1(2)
C22 C21 N1 107.99(17)
C22 C21 H21 107.4
C2 C7 H7A 109.5
C2 C7 H7B 109.5
C2 C7 H7C 109.5
H7A C7 H7B 109.5
H7A C7 H7C 109.5
H7B C7 H7C 109.5
C28 C29 H29 118.5
C30 C29 C28 122.91(19)
C30 C29 H29 118.5
C32 C35 H35A 109.5
C32 C35 H35B 109.5
C32 C35 H35C 109.5
H35A C35 H35B 109.5
H35A C35 H35C 109.5
H35B C35 H35C 109.5
C4 C9 H9A 109.5
C4 C9 H9B 109.5
C4 C9 H9C 109.5
H9A C9 H9B 109.5
H9A C9 H9C 109.5
H9B C9 H9C 109.5
C32 C31 H31 118.9
C30 C31 C32 122.14(19)
C30 C31 H31 118.9
F3 C39 C40 120.86(18)
F3 C39 C38 120.03(19)
C38 C39 C40 119.10(17)
C14 C19 H19A 109.5
C14 C19 H19B 109.5
C14 C19 H19C 109.5
H19A C19 H19B 109.5
H19A C19 H19C 109.5
H19B C19 H19C 109.5
C12 C17 H17A 109.5
C12 C17 H17B 109.5
C12 C17 H17C 109.5
H17A C17 H17B 109.5
H17A C17 H17C 109.5
H17B C17 H17C 109.5
C24 C26 H26A 109.5
C24 C26 H26B 109.5
C24 C26 H26C 109.5
H26A C26 H26B 109.5
H26A C26 H26C 109.5
H26B C26 H26C 109.5
C3 C8 H8A 109.5
C3 C8 H8B 109.5
C3 C8 H8C 109.5
H8A C8 H8B 109.5
H8A C8 H8C 109.5
H8B C8 H8C 109.5
C42 B2 C48 110.5(2)
C42 B2 C54 102.8(2)
C42 B2 C48A 114.1(4)
C36 B2 C42 114.77(14)
C36 B2 C48 100.4(2)
C36 B2 C54 108.76(18)
C36 B2 C48A 103.2(3)
C48 B2 C54 120.2(3)
C54A B2 C42 102.6(4)
C54A B2 C36 115.1(3)
C54A B2 C48A 107.2(4)
C29 C30 C31 117.47(19)
C29 C30 C34 121.2(2)
C31 C30 C34 121.3(2)
C5 C10 H10A 109.5
C5 C10 H10B 109.5
C5 C10 H10C 109.5
H10A C10 H10B 109.5
H10A C10 H10C 109.5
H10B C10 H10C 109.5
C21 C23 H23A 109.5
C21 C23 H23B 109.5
C21 C23 H23C 109.5
H23A C23 H23B 109.5
H23A C23 H23C 109.5
H23B C23 H23C 109.5
C21 C22 H22A 109.5
C21 C22 H22B 109.5
C21 C22 H22C 109.5
H22A C22 H22B 109.5
H22A C22 H22C 109.5
H22B C22 H22C 109.5
C11 C16 H16A 109.5
C11 C16 H16B 109.5
C11 C16 H16C 109.5
H16A C16 H16B 109.5
H16A C16 H16C 109.5
H16B C16 H16C 109.5
C13 C18 H18A 109.5
C13 C18 H18B 109.5
C13 C18 H18C 109.5
H18A C18 H18B 109.5
H18A C18 H18C 109.5
H18B C18 H18C 109.5
C30 C34 H34A 109.5
C30 C34 H34B 109.5
C30 C34 H34C 109.5
H34A C34 H34B 109.5
H34A C34 H34C 109.5
H34B C34 H34C 109.5
Zr1 B1 H1A 107.2(12)
Zr1 B1 H1B 53.1(11)
Zr1 B1 H1C 55.7(12)
N1 B1 Zr1 142.42(13)
N1 B1 H1A 110.1(12)
N1 B1 H1B 109.0(11)
N1 B1 H1C 111.0(13)
H1A B1 H1B 108.8(17)
H1A B1 H1C 113.6(17)
H1B B1 H1C 104.2(16)
C24 C25 H25A 109.5
C24 C25 H25B 109.5
C24 C25 H25C 109.5
H25A C25 H25B 109.5
H25A C25 H25C 109.5
H25B C25 H25C 109.5
C61 C60 Cl1 116.3(2)
C61 C60 C65 120.0
C65 C60 Cl1 123.7(2)
C60 C61 H61 120.0
C62 C61 C60 120.0
C62 C61 H61 120.0
C61 C62 H62 120.0
C61 C62 C63 120.0
C63 C62 H62 120.0
C62 C63 H63 120.0
C64 C63 C62 120.0
C64 C63 H63 120.0
C63 C64 H64 120.0
C63 C64 C65 120.0
C65 C64 H64 120.0
C60 C65 H65 120.0
C64 C65 C60 120.0
C64 C65 H65 120.0
C59A C54A B2 124.5(4)
C59A C54A C55A 120.0
C55A C54A B2 115.5(4)
C54A C59A C58A 120.0
F20A C59A C54A 122.1(8)
F20A C59A C58A 117.8(8)
C57A C58A C59A 120.0
F19A C58A C59A 118.5(5)
F19A C58A C57A 121.5(5)
C58A C57A C56A 120.0
F18A C57A C58A 116.8(4)
F18A C57A C56A 123.1(4)
C57A C56A C55A 120.0
F17A C56A C57A 116.6(4)
F17A C56A C55A 123.3(4)
C56A C55A C54A 120.0
F16A C55A C54A 126.7(7)
F16A C55A C56A 113.0(7)
C53A C48A B2 125.3(4)
C53A C48A C49A 120.0
C49A C48A B2 114.7(4)
C48A C53A C52A 120.0
F15A C53A C48A 129.1(9)
F15A C53A C52A 110.3(9)
C51A C52A C53A 120.0
F14A C52A C53A 125.6(6)
F14A C52A C51A 114.4(6)
C52A C51A C50A 120.0
F13A C51A C52A 124.9(5)
F13A C51A C50A 115.0(5)
C49A C50A C51A 120.0
F12A C50A C51A 124.2(8)
F12A C50A C49A 115.8(8)
C50A C49A C48A 120.0
F11A C49A C48A 121.7(8)
F11A C49A C50A 118.3(8)

loop_
_geom_bond_atom_site_label_1
_geom_bond_atom_site_label_2
_geom_bond_distance
Zr1 O1 1.9738(12)
Zr1 C14 2.5603(17)
Zr1 C3 2.5581(17)
Zr1 C5 2.5567(16)
Zr1 C2 2.5529(17)
Zr1 C1 2.5445(17)
Zr1 C15 2.5371(17)
Zr1 C4 2.5841(16)
Zr1 C13 2.5959(17)
Zr1 C11 2.5837(17)
Zr1 C12 2.5802(17)
Zr1 B1 2.722(2)
Zr1 H1B 2.23(2)
Zr1 H1C 2.29(2)
F1 C37 1.352(2)
F5 C41 1.353(2)
F6 C43 1.349(2)
F10 C47 1.348(2)
O1 C27 1.361(2)
F8 C45 1.342(2)
F4 C40 1.344(2)
F11 C49 1.311(7)
F20 C59 1.331(5)
F7 C44 1.346(2)
F2 C38 1.345(2)
F16 C55 1.301(5)
F9 C46 1.345(2)
F3 C39 1.340(2)
F18 C57 1.346(5)
F15 C53 1.307(7)
F14 C52 1.343(8)
F19 C58 1.316(5)
F13 C51 1.356(8)
F17 C56 1.342(5)
F12 C50 1.336(8)
N1 C24 1.526(3)
N1 C21 1.533(2)
N1 B1 1.590(3)
N1 H1 0.86(2)
C14 C15 1.431(3)
C14 C13 1.405(2)
C14 C19 1.498(3)
C42 C43 1.387(3)
C42 C47 1.389(2)
C42 B2 1.653(2)
C3 C2 1.427(3)
C3 C4 1.420(2)
C3 C8 1.497(2)
C5 C1 1.413(3)
C5 C4 1.421(2)
C5 C10 1.498(2)
C2 C1 1.411(3)
C2 C7 1.495(3)
C36 C37 1.385(3)
C36 C41 1.389(2)
C36 B2 1.652(3)
C48 C49 1.3900
C48 C53 1.3900
C48 B2 1.716(3)
C49 C50 1.3900
C50 C51 1.3900
C51 C52 1.3900
C52 C53 1.3900
C1 C6 1.499(3)
C15 C11 1.419(3)
C15 C20 1.508(2)
C4 C9 1.500(2)
C27 C32 1.402(3)
C27 C28 1.404(3)
C44 C43 1.387(2)
C44 C45 1.372(3)
C13 C12 1.426(3)
C13 C18 1.504(3)
C45 C46 1.374(3)
C47 C46 1.378(2)
C11 C12 1.410(3)
C11 C16 1.492(3)
C37 C38 1.386(2)
C41 C40 1.381(3)
C54 C59 1.3900
C54 C55 1.3900
C54 B2 1.737(3)
C59 C58 1.3900
C58 C57 1.3900
C57 C56 1.3900
C56 C55 1.3900
C32 C35 1.495(3)
C32 C31 1.391(3)
C40 C39 1.373(3)
C6 H6A 0.9600
C6 H6B 0.9600
C6 H6C 0.9600
C28 C33 1.506(3)
C28 C29 1.400(3)
C20 H20A 0.9600
C20 H20B 0.9600
C20 H20C 0.9600
C12 C17 1.506(3)
C24 H24 0.9800
C24 C26 1.509(4)
C24 C25 1.519(3)
C38 C39 1.372(3)
C33 H33A 0.9600
C33 H33B 0.9600
C33 H33C 0.9600
C21 H21 0.9800
C21 C23 1.515(3)
C21 C22 1.517(3)
C7 H7A 0.9600
C7 H7B 0.9600
C7 H7C 0.9600
C29 H29 0.9300
C29 C30 1.378(3)
C35 H35A 0.9600
C35 H35B 0.9600
C35 H35C 0.9600
C9 H9A 0.9600
C9 H9B 0.9600
C9 H9C 0.9600
C31 H31 0.9300
C31 C30 1.390(3)
C19 H19A 0.9600
C19 H19B 0.9600
C19 H19C 0.9600
C17 H17A 0.9600
C17 H17B 0.9600
C17 H17C 0.9600
C26 H26A 0.9600
C26 H26B 0.9600
C26 H26C 0.9600
C8 H8A 0.9600
C8 H8B 0.9600
C8 H8C 0.9600
B2 C54A 1.620(4)
B2 C48A 1.659(5)
C30 C34 1.510(3)
C10 H10A 0.9600
C10 H10B 0.9600
C10 H10C 0.9600
C23 H23A 0.9600
C23 H23B 0.9600
C23 H23C 0.9600
C22 H22A 0.9600
C22 H22B 0.9600
C22 H22C 0.9600
C16 H16A 0.9600
C16 H16B 0.9600
C16 H16C 0.9600
C18 H18A 0.9600
C18 H18B 0.9600
C18 H18C 0.9600
C34 H34A 0.9600
C34 H34B 0.9600
C34 H34C 0.9600
B1 H1A 1.08(2)
B1 H1B 1.15(2)
B1 H1C 1.09(2)
C25 H25A 0.9600
C25 H25B 0.9600
C25 H25C 0.9600
Cl1 C60 1.732(3)
C60 C61 1.3900
C60 C65 1.3900
C61 H61 0.9300
C61 C62 1.3900
C62 H62 0.9300
C62 C63 1.3900
C63 H63 0.9300
C63 C64 1.3900
C64 H64 0.9300
C64 C65 1.3900
C65 H65 0.9300
C54A C59A 1.3900
C54A C55A 1.3900
C59A C58A 1.3900
C59A F20A 1.277(9)
C58A C57A 1.3900
C58A F19A 1.343(9)
C57A C56A 1.3900
C57A F18A 1.370(9)
C56A C55A 1.3900
C56A F17A 1.345(8)
C55A F16A 1.316(8)
C48A C53A 1.3900
C48A C49A 1.3900
C53A C52A 1.3900
C53A F15A 1.327(11)
C52A C51A 1.3900
C52A F14A 1.323(12)
C51A C50A 1.3900
C51A F13A 1.359(13)
C50A C49A 1.3900
C50A F12A 1.348(13)
C49A F11A 1.293(10)

loop_
_geom_torsion_atom_site_label_1
_geom_torsion_atom_site_label_2
_geom_torsion_atom_site_label_3
_geom_torsion_atom_site_label_4
_geom_torsion
Zr1 O1 C27 C32 108.8(6)
Zr1 O1 C27 C28 -72.9(7)
Zr1 C14 C15 C11 69.25(12)
Zr1 C14 C15 C20 -126.06(18)
Zr1 C14 C13 C12 -65.54(12)
Zr1 C14 C13 C18 124.76(18)
Zr1 C3 C2 C1 65.90(12)
Zr1 C3 C2 C7 -128.17(17)
Zr1 C3 C4 C5 -65.01(12)
Zr1 C3 C4 C9 131.43(18)
Zr1 C5 C1 C2 -67.46(12)
Zr1 C5 C1 C6 118.96(18)
Zr1 C5 C4 C3 65.06(12)
Zr1 C5 C4 C9 -130.53(16)
Zr1 C2 C1 C5 67.55(12)
Zr1 C2 C1 C6 -118.89(18)
Zr1 C15 C11 C12 65.75(13)
Zr1 C15 C11 C16 -119.77(19)
Zr1 C13 C12 C11 -67.32(12)
Zr1 C13 C12 C17 124.02(19)
Zr1 C11 C12 C13 67.54(12)
Zr1 C11 C12 C17 -123.19(18)
F1 C37 C38 F2 -1.1(2)
F1 C37 C38 C39 179.50(16)
F5 C41 C40 F4 1.1(3)
F5 C41 C40 C39 -179.35(16)
F10 C47 C46 F9 -1.4(3)
F10 C47 C46 C45 178.58(16)
O1 C27 C32 C35 2.7(3)
O1 C27 C32 C31 -177.86(17)
O1 C27 C28 C33 -6.6(3)
O1 C27 C28 C29 177.32(17)
F8 C45 C46 F9 -1.0(3)
F8 C45 C46 C47 178.98(16)
F4 C40 C39 F3 0.1(3)
F4 C40 C39 C38 179.28(17)
F11 C49 C50 F12 -2.5(8)
F11 C49 C50 C51 178.1(6)
F20 C59 C58 F19 -1.4(7)
F20 C59 C58 C57 -177.9(6)
F7 C44 C43 F6 1.2(2)
F7 C44 C43 C42 -178.94(16)
F7 C44 C45 F8 0.8(3)
F7 C44 C45 C46 -179.95(16)
F2 C38 C39 F3 -0.7(3)
F2 C38 C39 C40 -179.86(17)
F18 C57 C56 F17 -4.1(5)
F18 C57 C56 C55 177.6(4)
F14 C52 C53 F15 -1.1(8)
F14 C52 C53 C48 -179.1(4)
F19 C58 C57 F18 5.8(5)
F19 C58 C57 C56 -176.6(4)
F13 C51 C52 F14 -2.1(6)
F13 C51 C52 C53 178.8(5)
F17 C56 C55 F16 -0.5(7)
F17 C56 C55 C54 -178.3(4)
F12 C50 C51 F13 1.8(7)
F12 C50 C51 C52 -179.5(6)
C14 C15 C11 Zr1 -68.47(12)
C14 C15 C11 C12 -2.7(2)
C14 C15 C11 C16 171.77(18)
C14 C13 C12 Zr1 65.14(12)
C14 C13 C12 C11 -2.2(2)
C14 C13 C12 C17 -170.84(18)
C42 C47 C46 F9 178.63(17)
C42 C47 C46 C45 -1.4(3)
C42 B2 C54A C59A 110.8(4)
C42 B2 C54A C55A -68.4(4)
C42 B2 C48A C53A 119.9(4)
C42 B2 C48A C49A -60.8(4)
C3 C2 C1 Zr1 -66.14(12)
C3 C2 C1 C5 1.41(19)
C3 C2 C1 C6 174.96(16)
C2 C3 C4 Zr1 67.13(12)
C2 C3 C4 C5 2.12(19)
C2 C3 C4 C9 -161.44(17)
C36 C37 C38 F2 178.78(16)
C36 C37 C38 C39 -0.7(3)
C36 C41 C40 F4 -177.39(16)
C36 C41 C40 C39 2.2(3)
C36 B2 C54A C59A -14.6(6)
C36 B2 C54A C55A 166.3(2)
C36 B2 C48A C53A -114.8(4)
C36 B2 C48A C49A 64.5(4)
C48 C49 C50 F12 179.4(7)
C48 C49 C50 C51 0.0
C48 B2 C54A C59A -129.7(4)
C48 B2 C54A C55A 51.1(5)
C48 B2 C48A C53A 180(100)
C48 B2 C48A C49A -1(4)
C49 C48 C53 F15 -177.9(7)
C49 C48 C53 C52 0.0
C49 C48 B2 C42 -57.6(3)
C49 C48 B2 C36 63.9(2)
C49 C48 B2 C54 -177.1(2)
C49 C48 B2 C54A -172.5(3)
C49 C48 B2 C48A 180(100)
C49 C50 C51 F13 -178.8(5)
C49 C50 C51 C52 0.0
C50 C51 C52 F14 179.1(4)
C50 C51 C52 C53 0.0
C51 C52 C53 F15 178.0(7)
C51 C52 C53 C48 0.0
C53 C48 C49 F11 -178.0(6)
C53 C48 C49 C50 0.0
C53 C48 B2 C42 126.2(3)
C53 C48 B2 C36 -112.2(3)
C53 C48 B2 C54 6.8(5)
C53 C48 B2 C54A 11.3(5)
C53 C48 B2 C48A 3(4)
C1 C5 C4 Zr1 -66.35(12)
C1 C5 C4 C3 -1.29(19)
C1 C5 C4 C9 163.12(16)
C15 C14 C13 Zr1 66.03(12)
C15 C14 C13 C12 0.5(2)
C15 C14 C13 C18 -169.21(17)
C15 C11 C12 Zr1 -64.50(12)
C15 C11 C12 C13 3.0(2)
C15 C11 C12 C17 172.30(17)
C4 C3 C2 Zr1 -68.09(12)
C4 C3 C2 C1 -2.19(19)
C4 C3 C2 C7 163.74(16)
C4 C5 C1 Zr1 67.39(12)
C4 C5 C1 C2 -0.07(19)
C4 C5 C1 C6 -173.65(16)
C27 C32 C31 C30 -0.7(3)
C27 C28 C29 C30 2.1(3)
C44 C45 C46 F9 179.72(17)
C44 C45 C46 C47 -0.3(3)
C13 C14 C15 Zr1 -67.88(12)
C13 C14 C15 C11 1.4(2)
C13 C14 C15 C20 166.05(17)
C43 C42 C47 F10 -177.64(15)
C43 C42 C47 C46 2.3(3)
C43 C42 B2 C36 -130.50(18)
C43 C42 B2 C48 -17.9(3)
C43 C42 B2 C54 111.6(2)
C43 C42 B2 C54A 104.0(3)
C43 C42 B2 C48A -11.6(4)
C43 C44 C45 F8 -178.51(16)
C43 C44 C45 C46 0.8(3)
C45 C44 C43 F6 -179.47(16)
C45 C44 C43 C42 0.4(3)
C47 C42 C43 F6 178.03(15)
C47 C42 C43 C44 -1.8(3)
C47 C42 B2 C36 55.4(2)
C47 C42 B2 C48 168.0(2)
C47 C42 B2 C54 -62.5(2)
C47 C42 B2 C54A -70.2(3)
C47 C42 B2 C48A 174.2(3)
C37 C36 C41 F5 178.55(15)
C37 C36 C41 C40 -3.0(3)
C37 C36 B2 C42 10.8(3)
C37 C36 B2 C48 -107.7(2)
C37 C36 B2 C54 125.3(3)
C37 C36 B2 C54A 129.6(4)
C37 C36 B2 C48A -113.9(3)
C37 C38 C39 F3 178.76(17)
C37 C38 C39 C40 -0.4(3)
C41 C36 C37 F1 -177.92(15)
C41 C36 C37 C38 2.2(3)
C41 C36 B2 C42 -173.10(15)
C41 C36 B2 C48 68.4(2)
C41 C36 B2 C54 -58.6(3)
C41 C36 B2 C54A -54.4(4)
C41 C36 B2 C48A 62.1(3)
C41 C40 C39 F3 -179.47(17)
C41 C40 C39 C38 -0.3(3)
C54 C59 C58 F19 176.5(4)
C54 C59 C58 C57 0.0
C54 B2 C54A C59A 18(4)
C54 B2 C54A C55A -161(4)
C54 B2 C48A C53A 2.7(6)
C54 B2 C48A C49A -178.0(3)
C59 C54 C55 F16 -177.8(6)
C59 C54 C55 C56 0.0
C59 C54 B2 C42 111.3(2)
C59 C54 B2 C36 -10.8(3)
C59 C54 B2 C48 -125.5(3)
C59 C54 B2 C54A -159(4)
C59 C54 B2 C48A -125.0(4)
C59 C58 C57 F18 -177.6(4)
C59 C58 C57 C56 0.0
C58 C57 C56 F17 178.3(4)
C58 C57 C56 C55 0.0
C57 C56 C55 F16 177.8(6)
C57 C56 C55 C54 0.0
C55 C54 C59 F20 177.6(7)
C55 C54 C59 C58 0.0
C55 C54 B2 C42 -71.8(3)
C55 C54 B2 C36 166.10(19)
C55 C54 B2 C48 51.4(4)
C55 C54 B2 C54A 17(4)
C55 C54 B2 C48A 51.8(5)
C32 C27 C28 C33 171.72(18)
C32 C27 C28 C29 -4.4(3)
C32 C31 C30 C29 -1.6(3)
C32 C31 C30 C34 -178.6(2)
C28 C27 C32 C35 -175.67(18)
C28 C27 C32 C31 3.8(3)
C28 C29 C30 C31 0.9(3)
C28 C29 C30 C34 177.9(2)
C20 C15 C11 Zr1 126.62(18)
C20 C15 C11 C12 -167.63(17)
C20 C15 C11 C16 6.9(3)
C24 N1 C21 C23 101.6(2)
C24 N1 C21 C22 -132.34(19)
C24 N1 B1 Zr1 104.7(2)
C33 C28 C29 C30 -174.20(19)
C21 N1 C24 C26 -60.0(2)
C21 N1 C24 C25 66.4(3)
C21 N1 B1 Zr1 -121.3(2)
C7 C2 C1 Zr1 127.98(17)
C7 C2 C1 C5 -164.47(17)
C7 C2 C1 C6 9.1(3)
C35 C32 C31 C30 178.67(19)
C19 C14 C15 Zr1 126.50(18)
C19 C14 C15 C11 -164.25(17)
C19 C14 C15 C20 0.4(3)
C19 C14 C13 Zr1 -127.89(18)
C19 C14 C13 C12 166.57(17)
C19 C14 C13 C18 -3.1(3)
C8 C3 C2 Zr1 121.94(17)
C8 C3 C2 C1 -172.17(16)
C8 C3 C2 C7 -6.2(3)
C8 C3 C4 Zr1 -123.28(18)
C8 C3 C4 C5 171.71(17)
C8 C3 C4 C9 8.2(3)
B2 C42 C43 F6 3.6(3)
B2 C42 C43 C44 -176.23(17)
B2 C42 C47 F10 -2.7(2)
B2 C42 C47 C46 177.22(17)
B2 C36 C37 F1 -1.7(3)
B2 C36 C37 C38 178.50(17)
B2 C36 C41 F5 1.9(2)
B2 C36 C41 C40 -179.67(17)
B2 C48 C49 F11 5.7(5)
B2 C48 C49 C50 -176.4(4)
B2 C48 C53 F15 -2.0(7)
B2 C48 C53 C52 176.0(4)
B2 C54 C59 F20 -5.7(6)
B2 C54 C59 C58 176.7(4)
B2 C54 C55 F16 5.2(6)
B2 C54 C55 C56 -177.0(4)
B2 C54A C59A C58A -179.1(7)
B2 C54A C59A F20A -3.4(10)
B2 C54A C55A C56A 179.2(6)
B2 C54A C55A F16A 6.0(9)
B2 C48A C53A C52A 179.3(7)
B2 C48A C53A F15A 8.7(12)
B2 C48A C49A C50A -179.3(6)
B2 C48A C49A F11A 0.0(7)
C10 C5 C1 Zr1 -127.31(17)
C10 C5 C1 C2 165.23(17)
C10 C5 C1 C6 -8.3(3)
C10 C5 C4 Zr1 128.24(17)
C10 C5 C4 C3 -166.69(16)
C10 C5 C4 C9 -2.3(3)
C16 C11 C12 Zr1 120.82(18)
C16 C11 C12 C13 -171.64(17)
C16 C11 C12 C17 -2.4(3)
C18 C13 C12 Zr1 -125.54(19)
C18 C13 C12 C11 167.14(18)
C18 C13 C12 C17 -1.5(3)
B1 N1 C24 C26 75.3(2)
B1 N1 C24 C25 -158.35(19)
B1 N1 C21 C23 -31.6(3)
B1 N1 C21 C22 94.4(2)
Cl1 C60 C61 C62 -178.0(3)
Cl1 C60 C65 C64 177.9(3)
C60 C61 C62 C63 0.0
C61 C60 C65 C64 0.0
C61 C62 C63 C64 0.0
C62 C63 C64 C65 0.0
C63 C64 C65 C60 0.0
C65 C60 C61 C62 0.0
C54A B2 C48A C53A 7.1(6)
C54A B2 C48A C49A -173.6(4)
C54A C59A C58A C57A 0.0
C54A C59A C58A F19A 179.1(7)
C59A C54A C55A C56A 0.0
C59A C54A C55A F16A -173.2(11)
C59A C58A C57A C56A 0.0
C59A C58A C57A F18A -177.5(6)
C58A C57A C56A C55A 0.0
C58A C57A C56A F17A 175.6(6)
C57A C56A C55A C54A 0.0
C57A C56A C55A F16A 174.1(9)
C55A C54A C59A C58A 0.0
C55A C54A C59A F20A 175.7(11)
F20A C59A C58A C57A -175.9(10)
F20A C59A C58A F19A 3.2(11)
F19A C58A C57A C56A -179.1(7)
F19A C58A C57A F18A 3.4(8)
F18A C57A C56A C55A 177.3(6)
F18A C57A C56A F17A -7.0(7)
F17A C56A C55A C54A -175.3(6)
F17A C56A C55A F16A -1.2(10)
C48A B2 C54A C59A -128.8(5)
C48A B2 C54A C55A 52.1(5)
C48A C53A C52A C51A 0.0
C48A C53A C52A F14A 178.9(7)
C53A C48A C49A C50A 0.0
C53A C48A C49A F11A 179.3(8)
C53A C52A C51A C50A 0.0
C53A C52A C51A F13A 175.8(8)
C52A C51A C50A C49A 0.0
C52A C51A C50A F12A -179.6(10)
C51A C50A C49A C48A 0.0
C51A C50A C49A F11A -179.4(8)
C49A C48A C53A C52A 0.0
C49A C48A C53A F15A -170.6(13)
F15A C53A C52A C51A 172.2(10)
F15A C53A C52A F14A -8.8(12)
F14A C52A C51A C50A -179.0(7)
F14A C52A C51A F13A -3.2(10)
F13A C51A C50A C49A -176.2(7)
F13A C51A C50A F12A 4.2(12)
F12A C50A C49A C48A 179.6(9)
F12A C50A C49A F11A 0.3(11)
